data_2238158
loop_
_publ_author_name
'Wang, Ke'
'Wang, Weike'
'Wang, Yifeng'
'Xu, Danqian'

_publ_section_title
;
 Ethyl
 4-(4-chlorophenyl)-2-methyl-5-oxo-5,6,7,8-tetrahydroquinoline-3-carboxylate
;
_journal_coeditor_code FY2095
_journal_issue 7
_journal_name_full 'Acta Crystallographica Section E'
_journal_page_first o1127
_journal_paper_doi 10.1107/S1600536813016541
_journal_volume 69
_journal_year 2013
_chemical_formula_iupac 'C19 H18 Cl N O3'
_chemical_formula_moiety 'C19 H18 Cl N O3'
_chemical_formula_sum 'C19 H18 Cl N O3'
_chemical_formula_weight 343.79
_chemical_name_systematic
;
Ethyl
4-(4-chlorophenyl)-2-methyl-5-oxo-5,6,7,8-tetrahydroquinoline-3-carboxylate
;
_space_group_IT_number 14
_symmetry_cell_setting monoclinic
_symmetry_space_group_name_Hall '-P 2ybc'
_symmetry_space_group_name_H-M 'P 1 21/c 1'
_atom_sites_solution_hydrogens geom
_atom_sites_solution_primary direct
_atom_sites_solution_secondary difmap
_audit_creation_method SHELXL-97
_cell_angle_alpha 90.00
_cell_angle_beta 112.151(2)
_cell_angle_gamma 90.00
_cell_formula_units_Z 4
_cell_length_a 12.5736(7)
_cell_length_b 8.3815(4)
_cell_length_c 17.4945(8)
_cell_measurement_reflns_used 10595
_cell_measurement_temperature 296(2)
_cell_measurement_theta_max 27.4
_cell_measurement_theta_min 3.1
_cell_volume 1707.59(15)
_computing_cell_refinement 'PROCESS-AUTO (Rigaku, 2006)'
_computing_data_collection 'PROCESS-AUTO (Rigaku, 2006)'
_computing_data_reduction 'CrystalStructure (Rigaku, 2007)'
_computing_molecular_graphics 'ORTEP-3 for Windows (Farrugia, 2012)'
_computing_publication_material 'WinGX (Farrugia, 2012)'
_computing_structure_refinement 'SHELXL97 (Sheldrick, 2008)'
_computing_structure_solution 'SHELXS97 (Sheldrick, 2008)'
_diffrn_ambient_temperature 296(2)
_diffrn_detector_area_resol_mean 10.00
_diffrn_measured_fraction_theta_full 0.988
_diffrn_measured_fraction_theta_max 0.988
_diffrn_measurement_device_type 'Rigaku R-AXIS RAPID'
_diffrn_measurement_method \w
_diffrn_radiation_monochromator graphite
_diffrn_radiation_source 'rotating anode'
_diffrn_radiation_type MoK\a
_diffrn_radiation_wavelength 0.71073
_diffrn_reflns_av_R_equivalents 0.0530
_diffrn_reflns_av_sigmaI/netI 0.0452
_diffrn_reflns_limit_h_max 16
_diffrn_reflns_limit_h_min -16
_diffrn_reflns_limit_k_max 10
_diffrn_reflns_limit_k_min -10
_diffrn_reflns_limit_l_max 22
_diffrn_reflns_limit_l_min -18
_diffrn_reflns_number 15658
_diffrn_reflns_theta_full 27.45
_diffrn_reflns_theta_max 27.45
_diffrn_reflns_theta_min 2.99
_exptl_absorpt_coefficient_mu 0.240
_exptl_absorpt_correction_T_max 0.9315
_exptl_absorpt_correction_T_min 0.8914
_exptl_absorpt_correction_type multi-scan
_exptl_absorpt_process_details '(ABSCOR; Higashi, 1995)'
_exptl_crystal_colour yellow
_exptl_crystal_density_diffrn 1.337
_exptl_crystal_density_method 'not measured'
_exptl_crystal_description chunk
_exptl_crystal_F_000 720
_exptl_crystal_size_max 0.49
_exptl_crystal_size_mid 0.42
_exptl_crystal_size_min 0.30
_refine_diff_density_max 0.280
_refine_diff_density_min -0.260
_refine_ls_extinction_coef 0.043(3)
_refine_ls_extinction_expression Fc^*^=kFc[1+0.001xFc^2^\l^3^/sin(2\q)]^-1/4^
_refine_ls_extinction_method 'SHELXL97 (Sheldrick, 2008)'
_refine_ls_goodness_of_fit_ref 1.000
_refine_ls_hydrogen_treatment constr
_refine_ls_matrix_type full
_refine_ls_number_parameters 220
_refine_ls_number_reflns 3860
_refine_ls_number_restraints 0
_refine_ls_restrained_S_all 1.000
_refine_ls_R_factor_all 0.0726
_refine_ls_R_factor_gt 0.0498
_refine_ls_shift/su_max 0.001
_refine_ls_shift/su_mean 0.000
_refine_ls_structure_factor_coef Fsqd
_refine_ls_weighting_details 'calc w=1/[\s^2^(Fo^2^)+(0.0515P)^2^+0.6492P] where P=(Fo^2^+2Fc^2^)/3'
_refine_ls_weighting_scheme calc
_refine_ls_wR_factor_gt 0.1109
_refine_ls_wR_factor_ref 0.1275
_reflns_number_gt 2725
_reflns_number_total 3860
_reflns_threshold_expression I>2sigma(I)
_cod_data_source_file fy2095.cif
_cod_data_source_block I
_cod_original_sg_symbol_H-M 'P 21/c'
_cod_database_code 2238158
_cod_database_fobs_code 2238158

loop_
_symmetry_equiv_pos_as_xyz
'x, y, z'
'-x, y+1/2, -z+1/2'
'-x, -y, -z'
'x, -y-1/2, z-1/2'

loop_
_atom_site_type_symbol
_atom_site_label
_atom_site_fract_x
_atom_site_fract_y
_atom_site_fract_z
_atom_site_U_iso_or_equiv
_atom_site_adp_type
_atom_site_calc_flag
_atom_site_refinement_flags
_atom_site_occupancy
_atom_site_symmetry_multiplicity
C C1 0.42545(16) 0.6493(2) 0.58924(11) 0.0375(4) Uani d . 1 1
C C2 0.41107(17) 0.7151(2) 0.51265(11) 0.0413(4) Uani d . 1 1
C C3 0.50712(19) 0.7626(2) 0.49622(12) 0.0473(5) Uani d . 1 1
C C4 0.62896(17) 0.6962(2) 0.62798(12) 0.0436(4) Uani d . 1 1
C C5 0.75005(18) 0.7044(3) 0.69010(14) 0.0580(6) Uani d . 1 1
H H5A 0.7673 0.8142 0.7080 0.070 Uiso calc R 1 1
H H5B 0.8018 0.6734 0.6633 0.070 Uiso calc R 1 1
C C6 0.77367(19) 0.6007(3) 0.76517(14) 0.0581(6) Uani d . 1 1
H H6A 0.8455 0.6329 0.8081 0.070 Uiso calc R 1 1
H H6B 0.7811 0.4905 0.7511 0.070 Uiso calc R 1 1
C C7 0.67692(18) 0.6145(3) 0.79737(12) 0.0539(5) Uani d . 1 1
H H7A 0.6935 0.5475 0.8457 0.065 Uiso calc R 1 1
H H7B 0.6707 0.7240 0.8132 0.065 Uiso calc R 1 1
C C8 0.56577(17) 0.5633(2) 0.73116(12) 0.0426(4) Uani d . 1 1
C C9 0.53856(16) 0.6381(2) 0.64827(11) 0.0388(4) Uani d . 1 1
C C10 0.32257(15) 0.6031(2) 0.60723(11) 0.0368(4) Uani d . 1 1
C C11 0.30200(17) 0.6742(2) 0.67217(11) 0.0426(4) Uani d . 1 1
H H11 0.3545 0.7475 0.7056 0.051 Uiso calc R 1 1
C C12 0.20518(18) 0.6381(2) 0.68790(12) 0.0466(5) Uani d . 1 1
H H12 0.1922 0.6862 0.7315 0.056 Uiso calc R 1 1
C C13 0.12768(16) 0.5288(2) 0.63758(12) 0.0434(4) Uani d . 1 1
C C14 0.14541(17) 0.4562(2) 0.57310(12) 0.0461(5) Uani d . 1 1
H H14 0.0925 0.3829 0.5400 0.055 Uiso calc R 1 1
C C15 0.24351(16) 0.4933(2) 0.55776(11) 0.0426(4) Uani d . 1 1
H H15 0.2562 0.4445 0.5142 0.051 Uiso calc R 1 1
C C16 0.29397(18) 0.7489(2) 0.44907(11) 0.0454(5) Uani d . 1 1
C C17 0.1340(2) 0.9227(3) 0.41726(18) 0.0778(8) Uani d . 1 1
H H17A 0.0757 0.8430 0.4117 0.093 Uiso calc R 1 1
H H17B 0.1365 0.9418 0.3633 0.093 Uiso calc R 1 1
C C18 0.1069(2) 1.0718(3) 0.4508(2) 0.0846(8) Uani d . 1 1
H H18A 0.1020 1.0508 0.5033 0.127 Uiso calc R 1 1
H H18B 0.0348 1.1129 0.4134 0.127 Uiso calc R 1 1
H H18C 0.1663 1.1488 0.4576 0.127 Uiso calc R 1 1
C C19 0.4969(2) 0.8326(3) 0.41431(14) 0.0654(6) Uani d . 1 1
H H19A 0.5631 0.8971 0.4216 0.098 Uiso calc R 1 1
H H19B 0.4290 0.8974 0.3930 0.098 Uiso calc R 1 1
H H19C 0.4920 0.7480 0.3761 0.098 Uiso calc R 1 1
Cl Cl1 0.00542(5) 0.48132(7) 0.65772(4) 0.0647(2) Uani d . 1 1
N N1 0.61354(15) 0.7536(2) 0.55298(11) 0.0497(4) Uani d . 1 1
O O1 0.50420(13) 0.46307(17) 0.74340(9) 0.0545(4) Uani d . 1 1
O O2 0.24504(13) 0.86760(17) 0.47419(9) 0.0560(4) Uani d . 1 1
O O3 0.25193(14) 0.68423(19) 0.38335(9) 0.0642(5) Uani d . 1 1

loop_
_atom_site_aniso_label
_atom_site_aniso_U_11
_atom_site_aniso_U_22
_atom_site_aniso_U_33
_atom_site_aniso_U_12
_atom_site_aniso_U_13
_atom_site_aniso_U_23
C1 0.0394(10) 0.0356(9) 0.0393(10) -0.0022(7) 0.0169(8) -0.0045(7)
C2 0.0432(11) 0.0426(10) 0.0390(10) -0.0019(8) 0.0166(8) -0.0033(7)
C3 0.0537(13) 0.0487(11) 0.0459(11) -0.0031(9) 0.0262(10) -0.0020(8)
C4 0.0394(11) 0.0446(10) 0.0500(11) -0.0014(8) 0.0205(9) -0.0058(8)
C5 0.0382(12) 0.0722(14) 0.0639(14) -0.0048(10) 0.0196(10) -0.0048(11)
C6 0.0400(12) 0.0701(14) 0.0582(13) 0.0018(10) 0.0117(10) -0.0068(10)
C7 0.0464(12) 0.0677(13) 0.0432(11) -0.0007(10) 0.0117(9) -0.0050(9)
C8 0.0390(10) 0.0466(10) 0.0423(10) 0.0047(8) 0.0155(8) -0.0018(8)
C9 0.0383(10) 0.0395(9) 0.0397(10) -0.0003(7) 0.0161(8) -0.0045(7)
C10 0.0337(9) 0.0383(9) 0.0365(9) -0.0006(7) 0.0111(7) 0.0014(7)
C11 0.0406(11) 0.0461(10) 0.0408(10) -0.0086(8) 0.0149(8) -0.0091(8)
C12 0.0471(12) 0.0515(11) 0.0461(11) -0.0019(8) 0.0231(9) -0.0066(8)
C13 0.0330(10) 0.0481(10) 0.0501(11) -0.0007(8) 0.0168(8) 0.0036(8)
C14 0.0376(11) 0.0476(10) 0.0492(11) -0.0089(8) 0.0117(9) -0.0075(8)
C15 0.0410(11) 0.0470(10) 0.0394(10) -0.0026(8) 0.0148(8) -0.0067(7)
C16 0.0505(12) 0.0481(10) 0.0382(10) -0.0041(9) 0.0173(9) 0.0018(8)
C17 0.0601(16) 0.0666(15) 0.0816(18) 0.0133(12) -0.0019(13) -0.0026(13)
C18 0.0680(18) 0.0735(17) 0.112(2) 0.0162(13) 0.0335(17) 0.0057(16)
C19 0.0703(16) 0.0826(16) 0.0528(13) -0.0089(12) 0.0341(12) 0.0065(11)
Cl1 0.0444(3) 0.0791(4) 0.0791(4) -0.0094(3) 0.0330(3) -0.0020(3)
N1 0.0463(10) 0.0581(10) 0.0523(10) -0.0038(8) 0.0271(8) -0.0016(8)
O1 0.0472(9) 0.0600(9) 0.0539(9) -0.0002(7) 0.0163(7) 0.0149(7)
O2 0.0498(9) 0.0548(8) 0.0536(9) 0.0088(6) 0.0084(7) -0.0054(6)
O3 0.0649(11) 0.0769(10) 0.0418(8) 0.0010(8) 0.0100(7) -0.0117(7)

loop_
_atom_type_symbol
_atom_type_description
_atom_type_scat_dispersion_real
_atom_type_scat_dispersion_imag
_atom_type_scat_source
C C 0.0033 0.0016 'International Tables Vol C Tables 4.2.6.8 and 6.1.1.4'
H H 0.0000 0.0000 'International Tables Vol C Tables 4.2.6.8 and 6.1.1.4'
Cl Cl 0.1484 0.1585 'International Tables Vol C Tables 4.2.6.8 and 6.1.1.4'
N N 0.0061 0.0033 'International Tables Vol C Tables 4.2.6.8 and 6.1.1.4'
O O 0.0106 0.0060 'International Tables Vol C Tables 4.2.6.8 and 6.1.1.4'

loop_
_geom_angle_atom_site_label_1
_geom_angle_atom_site_label_2
_geom_angle_atom_site_label_3
_geom_angle
C2 C1 C9 117.32(17)
C2 C1 C10 119.73(16)
C9 C1 C10 122.86(16)
C1 C2 C3 119.96(18)
C1 C2 C16 121.46(17)
C3 C2 C16 118.39(17)
N1 C3 C2 122.12(18)
N1 C3 C19 115.56(19)
C2 C3 C19 122.3(2)
N1 C4 C9 122.76(18)
N1 C4 C5 115.12(18)
C9 C4 C5 122.07(18)
C4 C5 C6 114.62(18)
C4 C5 H5A 108.6
C6 C5 H5A 108.6
C4 C5 H5B 108.6
C6 C5 H5B 108.6
H5A C5 H5B 107.6
C5 C6 C7 110.81(18)
C5 C6 H6A 109.5
C7 C6 H6A 109.5
C5 C6 H6B 109.5
C7 C6 H6B 109.5
H6A C6 H6B 108.1
C8 C7 C6 109.46(17)
C8 C7 H7A 109.8
C6 C7 H7A 109.8
C8 C7 H7B 109.8
C6 C7 H7B 109.8
H7A C7 H7B 108.2
O1 C8 C9 122.17(17)
O1 C8 C7 122.06(18)
C9 C8 C7 115.71(17)
C4 C9 C1 118.81(17)
C4 C9 C8 118.73(17)
C1 C9 C8 122.44(17)
C15 C10 C11 118.84(17)
C15 C10 C1 120.88(16)
C11 C10 C1 120.24(16)
C12 C11 C10 121.26(17)
C12 C11 H11 119.4
C10 C11 H11 119.4
C11 C12 C13 118.74(18)
C11 C12 H12 120.6
C13 C12 H12 120.6
C14 C13 C12 121.52(18)
C14 C13 Cl1 119.53(15)
C12 C13 Cl1 118.95(15)
C13 C14 C15 119.31(17)
C13 C14 H14 120.3
C15 C14 H14 120.3
C10 C15 C14 120.33(17)
C10 C15 H15 119.8
C14 C15 H15 119.8
O3 C16 O2 124.34(19)
O3 C16 C2 125.48(19)
O2 C16 C2 110.09(16)
O2 C17 C18 107.7(2)
O2 C17 H17A 110.2
C18 C17 H17A 110.2
O2 C17 H17B 110.2
C18 C17 H17B 110.2
H17A C17 H17B 108.5
C17 C18 H18A 109.5
C17 C18 H18B 109.5
H18A C18 H18B 109.5
C17 C18 H18C 109.5
H18A C18 H18C 109.5
H18B C18 H18C 109.5
C3 C19 H19A 109.5
C3 C19 H19B 109.5
H19A C19 H19B 109.5
C3 C19 H19C 109.5
H19A C19 H19C 109.5
H19B C19 H19C 109.5
C3 N1 C4 118.87(17)
C16 O2 C17 117.20(17)

loop_
_geom_bond_atom_site_label_1
_geom_bond_atom_site_label_2
_geom_bond_distance
C1 C2 1.396(3)
C1 C9 1.411(3)
C1 C10 1.493(3)
C2 C3 1.400(3)
C2 C16 1.500(3)
C3 N1 1.334(3)
C3 C19 1.509(3)
C4 N1 1.341(3)
C4 C9 1.400(3)
C4 C5 1.502(3)
C5 C6 1.508(3)
C5 H5A 0.9700
C5 H5B 0.9700
C6 C7 1.525(3)
C6 H6A 0.9700
C6 H6B 0.9700
C7 C8 1.503(3)
C7 H7A 0.9700
C7 H7B 0.9700
C8 O1 1.215(2)
C8 C9 1.496(3)
C10 C15 1.391(2)
C10 C11 1.391(3)
C11 C12 1.379(3)
C11 H11 0.9300
C12 C13 1.385(3)
C12 H12 0.9300
C13 C14 1.372(3)
C13 Cl1 1.748(2)
C14 C15 1.393(3)
C14 H14 0.9300
C15 H15 0.9300
C16 O3 1.199(2)
C16 O2 1.329(2)
C17 O2 1.451(3)
C17 C18 1.474(4)
C17 H17A 0.9700
C17 H17B 0.9700
C18 H18A 0.9600
C18 H18B 0.9600
C18 H18C 0.9600
C19 H19A 0.9600
C19 H19B 0.9600
C19 H19C 0.9600

loop_
_geom_hbond_atom_site_label_D
_geom_hbond_atom_site_label_H
_geom_hbond_atom_site_label_A
_geom_hbond_site_symmetry_A
_geom_hbond_distance_DH
_geom_hbond_distance_HA
_geom_hbond_distance_DA
_geom_hbond_angle_DHA
C6 H6B O3 3_666 0.97 2.667 3.454(3) 139
C11 H11 O1 2_656 0.93 2.454 3.357(2) 164
C12 H12 O3 4_576 0.93 2.701 3.569(2) 156
